data_4123893
loop_
_publ_author_name
'Dao, Hai T.'
'Li, Chao'
'Michaudel, Quentin'
'Maxwell, Brad D.'
'Baran, Phil S.'

_publ_section_title
;
 Hydromethylation of Unactivated Olefins.
;
_journal_issue 25
_journal_name_full 'Journal of the American Chemical Society'
_journal_page_first 8046
_journal_page_last 8049
_journal_paper_doi 10.1021/jacs.5b05144
_journal_volume 137
_journal_year 2015
_chemical_absolute_configuration ad
_chemical_formula_moiety 'C16 H20 O6'
_chemical_formula_sum 'C16 H20 O6'
_chemical_formula_weight 308.32
_space_group_crystal_system orthorhombic
_space_group_IT_number 19
_space_group_name_Hall 'P 2ac 2ab'
_space_group_name_H-M_alt 'P 21 21 21'
_symmetry_space_group_name_Hall 'P 2ac 2ab'
_symmetry_space_group_name_H-M 'P 21 21 21'
_atom_sites_solution_hydrogens mixed
_atom_sites_solution_primary direct
_atom_sites_solution_secondary difmap
_audit_creation_date 2015-02-20
_audit_creation_method
;
Olex2 1.2-beta
(compiled 2015.01.26 svn.r3150 for OlexSys, GUI svn.r4998)
;
_cell_angle_alpha 90
_cell_angle_beta 90
_cell_angle_gamma 90
_cell_formula_units_Z 4
_cell_length_a 7.0153(3)
_cell_length_b 11.9330(5)
_cell_length_c 17.6064(8)
_cell_measurement_reflns_used 9824
_cell_measurement_temperature 100
_cell_measurement_theta_max 70.409
_cell_measurement_theta_min 4.476
_cell_volume 1473.89(11)
_computing_cell_refinement 'SAINT v8.34A (Bruker, 2013)'
_computing_data_collection 'APEX2 v2014.11-0 (Bruker, 2014)'
_computing_data_reduction 'SAINT v8.34A (Bruker, 2013)'
_computing_molecular_graphics 'Olex2 (Dolomanov et al., 2009)'
_computing_publication_material 'Olex2 (Dolomanov et al., 2009)'
_computing_structure_refinement 'ShelXL (Sheldrick, 2008)'
_computing_structure_solution 'ShelXT (Sheldrick, 2015)'
_diffrn_ambient_temperature 100.0
_diffrn_detector 'Bruker APEX CCD'
_diffrn_detector_area_resol_mean 8.0
_diffrn_detector_type 'CCD Area Detector'
_diffrn_measured_fraction_theta_full 1.000
_diffrn_measured_fraction_theta_max 0.998
_diffrn_measurement_device 'Fixed Chi Three-Circle Diffractometer'
_diffrn_measurement_device_type 'Bruker D8 APEX'
_diffrn_measurement_method '\w and \f scans'
_diffrn_radiation_monochromator 'Multilayer Mirrors'
_diffrn_radiation_probe x-ray
_diffrn_radiation_type CuK\a
_diffrn_radiation_wavelength 1.54178
_diffrn_reflns_av_R_equivalents 0.0526
_diffrn_reflns_av_unetI/netI 0.0259
_diffrn_reflns_laue_measured_fraction_full 1.000
_diffrn_reflns_laue_measured_fraction_max 0.998
_diffrn_reflns_limit_h_max 8
_diffrn_reflns_limit_h_min -8
_diffrn_reflns_limit_k_max 14
_diffrn_reflns_limit_k_min -14
_diffrn_reflns_limit_l_max 21
_diffrn_reflns_limit_l_min -20
_diffrn_reflns_number 23366
_diffrn_reflns_point_group_measured_fraction_full 1.000
_diffrn_reflns_point_group_measured_fraction_max 0.995
_diffrn_reflns_theta_full 68.000
_diffrn_reflns_theta_max 70.403
_diffrn_reflns_theta_min 4.476
_diffrn_source 'Micro Focus Rotating Anode'
_diffrn_source_type 'Bruker FR-591'
_diffrn_standards_number 0
_exptl_absorpt_coefficient_mu 0.889
_exptl_absorpt_correction_T_max 0.3135
_exptl_absorpt_correction_T_min 0.2144
_exptl_absorpt_correction_type multi-scan
_exptl_absorpt_process_details
;
SADABS-2014/5 (Bruker,2014/5) was used for absorption correction.
wR2(int) was 0.1125 before and 0.0836 after correction.
The Ratio of minimum to maximum transmission is 0.6839.
The \l/2 correction factor is 0.00150.
;
_exptl_crystal_colour Colorless
_exptl_crystal_colour_primary Colorless
_exptl_crystal_density_diffrn 1.389
_exptl_crystal_description Block
_exptl_crystal_F_000 656
_exptl_crystal_size_max 0.235
_exptl_crystal_size_mid 0.142
_exptl_crystal_size_min 0.113
_refine_diff_density_max 0.161
_refine_diff_density_min -0.172
_refine_diff_density_rms 0.044
_refine_ls_abs_structure_details
;
 Flack x determined using 1152 quotients [(I+)-(I-)]/[(I+)+(I-)]
 (Parsons, Flack and Wagner, Acta Cryst. B69 (2013) 249-259).
;
_refine_ls_abs_structure_Flack 0.07(5)
_refine_ls_extinction_method none
_refine_ls_goodness_of_fit_ref 1.081
_refine_ls_hydrogen_treatment mixed
_refine_ls_matrix_type full
_refine_ls_number_parameters 207
_refine_ls_number_reflns 2805
_refine_ls_number_restraints 1
_refine_ls_restrained_S_all 1.080
_refine_ls_R_factor_all 0.0282
_refine_ls_R_factor_gt 0.0281
_refine_ls_shift/su_max 0.000
_refine_ls_shift/su_mean 0.000
_refine_ls_structure_factor_coef Fsqd
_refine_ls_weighting_details 'w=1/[\s^2^(Fo^2^)+(0.0388P)^2^+0.3249P] where P=(Fo^2^+2Fc^2^)/3'
_refine_ls_weighting_scheme calc
_refine_ls_wR_factor_gt 0.0735
_refine_ls_wR_factor_ref 0.0736
_reflns_Friedel_coverage 0.709
_reflns_friedel_fraction_full 1.000
_reflns_friedel_fraction_max 0.990
_reflns_number_gt 2794
_reflns_number_total 2805
_reflns_threshold_expression 'I > 2\s(I)'
_cod_data_source_file ja5b05144_si_003.cif
_cod_data_source_block Baran498
_cod_depositor_comments
;
The following automatic conversions were performed:

'_diffrn_radiation_probe' value 'X-ray' changed to 'x-ray' according
to
/usr/data/users/saulius/crontab/automatic-downloads/current/ACS/lib/dictionaries/cif_core.dic
dictionary named 'cif_core.dic' version 2.4.2 from 2011-04-26.

Automatic conversion script
Id: cif_fix_values 3271 2015-04-21 07:52:19Z andrius 
;
_cod_database_code 4123893
_shelx_space_group_comment
;
The symmetry employed for this shelxl refinement is uniquely defined
by the following loop, which should always be used as a source of
symmetry information in preference to the above space-group names.
They are only intended as comments.
;
_shelx_estimated_absorpt_t_max 0.906
_shelx_estimated_absorpt_t_min 0.818
_olex2_refinement_description
;
1. Fixed Uiso
 At 1.2 times of:
  All C(H) groups, All C(H,H) groups
 At 1.5 times of:
  All C(H,H,H) groups
2. Restrained distances
 O4-H4
 0.9 with sigma of 0.02
3.a Ternary CH refined with riding coordinates:
 C2(H2), C3(H3), C4(H4A), C5(H5), C9(H9)
3.b Secondary CH2 refined with riding coordinates:
 C8(H8A,H8B)
3.c Idealised Me refined as rotating group:
 C13(H13A,H13B,H13C), C14(H14A,H14B,H14C), C15(H15A,H15B,H15C), C16(H16A,H16B,
 H16C)
;
_shelx_shelxl_version_number 2014/7
_olex2_submission_special_instructions 'No special instructions were received'

loop_
_space_group_symop_operation_xyz
'x, y, z'
'-x+1/2, -y, z+1/2'
'-x, y+1/2, -z+1/2'
'x+1/2, -y+1/2, -z'

loop_
_atom_site_label
_atom_site_type_symbol
_atom_site_fract_x
_atom_site_fract_y
_atom_site_fract_z
_atom_site_U_iso_or_equiv
_atom_site_adp_type
_atom_site_occupancy
_atom_site_site_symmetry_order
_atom_site_calc_flag
_atom_site_refinement_flags_posn
O1 O 0.36511(17) 0.83937(11) 0.68586(7) 0.0197(3) Uani 1 1 d .
O2 O 0.40515(17) 0.66231(10) 0.72334(7) 0.0186(3) Uani 1 1 d .
O3 O 0.55946(18) 0.48852(10) 0.65047(7) 0.0207(3) Uani 1 1 d .
O4 O 0.98738(18) 0.78694(11) 0.72072(7) 0.0216(3) Uani 1 1 d D
H4 H 1.083(4) 0.792(3) 0.6883(15) 0.050(8) Uiso 1 1 d D
O5 O 0.73496(19) 0.68702(11) 0.51719(7) 0.0217(3) Uani 1 1 d .
O6 O 0.40732(19) 0.52604(11) 0.54091(7) 0.0252(3) Uani 1 1 d .
C1 C 0.4646(2) 0.76983(14) 0.71613(9) 0.0158(3) Uani 1 1 d .
C2 C 0.6631(2) 0.78109(15) 0.74923(9) 0.0166(3) Uani 1 1 d .
H2 H 0.6815 0.8571 0.7720 0.020 Uiso 1 1 calc R
C3 C 0.6459(3) 0.69070(14) 0.81221(9) 0.0185(4) Uani 1 1 d .
H3 H 0.5384 0.7184 0.8445 0.022 Uiso 1 1 calc R
C4 C 0.5540(3) 0.59916(14) 0.76364(9) 0.0182(4) Uani 1 1 d .
H4A H 0.4969 0.5392 0.7962 0.022 Uiso 1 1 calc R
C5 C 0.6848(2) 0.54893(14) 0.70329(9) 0.0173(4) Uani 1 1 d .
H5 H 0.7758 0.4953 0.7275 0.021 Uiso 1 1 calc R
C6 C 0.7964(2) 0.63504(14) 0.65424(9) 0.0169(4) Uani 1 1 d .
C7 C 0.8117(2) 0.75947(15) 0.68615(10) 0.0173(4) Uani 1 1 d .
C8 C 0.7690(3) 0.83366(15) 0.61557(10) 0.0192(4) Uani 1 1 d .
H8A H 0.7079 0.9048 0.6311 0.023 Uiso 1 1 calc R
H8B H 0.8881 0.8511 0.5879 0.023 Uiso 1 1 calc R
C9 C 0.6355(3) 0.76566(15) 0.56604(10) 0.0195(4) Uani 1 1 d .
H9 H 0.5069 0.7952 0.5518 0.023 Uiso 1 1 calc R
C10 C 0.6612(2) 0.64722(15) 0.58780(9) 0.0176(4) Uani 1 1 d .
C11 C 0.5237(3) 0.55143(14) 0.58736(9) 0.0186(4) Uani 1 1 d .
C12 C 0.8029(3) 0.66037(16) 0.87078(10) 0.0248(4) Uani 1 1 d .
C13 C 0.9755(3) 0.59401(17) 0.84203(11) 0.0276(4) Uani 1 1 d .
H13A H 0.9337 0.5201 0.8244 0.041 Uiso 1 1 calc GR
H13B H 1.0677 0.5849 0.8834 0.041 Uiso 1 1 calc GR
H13C H 1.0354 0.6346 0.7999 0.041 Uiso 1 1 calc GR
C14 C 0.7039(4) 0.5890(2) 0.93267(11) 0.0351(5) Uani 1 1 d .
H14A H 0.5927 0.6295 0.9522 0.053 Uiso 1 1 calc GR
H14B H 0.7935 0.5747 0.9743 0.053 Uiso 1 1 calc GR
H14C H 0.6626 0.5175 0.9107 0.053 Uiso 1 1 calc GR
C15 C 0.8735(4) 0.77028(18) 0.90598(13) 0.0379(5) Uani 1 1 d .
H15A H 0.9460 0.8126 0.8680 0.057 Uiso 1 1 calc GR
H15B H 0.9557 0.7536 0.9496 0.057 Uiso 1 1 calc GR
H15C H 0.7641 0.8148 0.9228 0.057 Uiso 1 1 calc GR
C16 C 0.9896(3) 0.58803(16) 0.62963(11) 0.0226(4) Uani 1 1 d .
H16A H 0.9706 0.5168 0.6029 0.034 Uiso 1 1 calc GR
H16B H 1.0695 0.5756 0.6745 0.034 Uiso 1 1 calc GR
H16C H 1.0526 0.6415 0.5957 0.034 Uiso 1 1 calc GR

loop_
_atom_site_aniso_label
_atom_site_aniso_U_11
_atom_site_aniso_U_22
_atom_site_aniso_U_33
_atom_site_aniso_U_23
_atom_site_aniso_U_13
_atom_site_aniso_U_12
O1 0.0163(6) 0.0209(6) 0.0218(6) 0.0006(5) 0.0000(5) 0.0034(5)
O2 0.0158(6) 0.0183(6) 0.0216(6) 0.0009(5) 0.0005(5) -0.0013(5)
O3 0.0244(6) 0.0168(6) 0.0208(6) -0.0011(5) -0.0005(5) -0.0036(5)
O4 0.0138(6) 0.0232(6) 0.0279(6) -0.0015(5) -0.0032(5) -0.0016(5)
O5 0.0229(6) 0.0254(6) 0.0169(5) 0.0019(5) 0.0053(5) -0.0002(5)
O6 0.0240(7) 0.0297(7) 0.0220(6) -0.0047(5) -0.0019(5) -0.0044(6)
C1 0.0150(7) 0.0169(7) 0.0155(7) -0.0023(6) 0.0037(6) 0.0011(7)
C2 0.0161(8) 0.0150(8) 0.0186(8) -0.0022(7) -0.0019(7) 0.0016(7)
C3 0.0214(8) 0.0177(8) 0.0166(7) -0.0010(6) -0.0003(7) 0.0029(7)
C4 0.0203(8) 0.0163(8) 0.0179(8) 0.0021(6) -0.0002(7) -0.0004(7)
C5 0.0186(8) 0.0158(8) 0.0176(8) -0.0017(6) -0.0011(7) 0.0003(6)
C6 0.0154(8) 0.0173(8) 0.0181(8) -0.0007(6) 0.0006(7) 0.0010(7)
C7 0.0129(8) 0.0170(8) 0.0221(8) -0.0002(6) -0.0013(7) -0.0008(6)
C8 0.0173(8) 0.0183(8) 0.0222(8) 0.0031(7) 0.0024(7) -0.0012(7)
C9 0.0188(8) 0.0210(8) 0.0187(8) 0.0033(7) 0.0028(7) 0.0010(7)
C10 0.0161(8) 0.0219(9) 0.0147(7) 0.0002(7) 0.0022(7) 0.0015(7)
C11 0.0195(8) 0.0196(8) 0.0167(8) -0.0038(6) 0.0031(7) 0.0013(7)
C12 0.0322(10) 0.0224(9) 0.0200(8) -0.0018(7) -0.0067(8) 0.0053(8)
C13 0.0293(10) 0.0255(9) 0.0280(9) -0.0002(8) -0.0084(9) 0.0070(8)
C14 0.0489(13) 0.0367(11) 0.0197(8) 0.0038(8) -0.0017(9) 0.0122(10)
C15 0.0488(13) 0.0287(10) 0.0362(11) -0.0090(9) -0.0217(11) 0.0092(10)
C16 0.0181(9) 0.0232(9) 0.0265(8) -0.0025(7) 0.0010(7) 0.0040(7)

loop_
_atom_type_symbol
_atom_type_description
_atom_type_scat_dispersion_real
_atom_type_scat_dispersion_imag
_atom_type_scat_source
C C 0.0181 0.0091 'International Tables Vol C Tables 4.2.6.8 and 6.1.1.4'
H H 0.0000 0.0000 'International Tables Vol C Tables 4.2.6.8 and 6.1.1.4'
O O 0.0492 0.0322 'International Tables Vol C Tables 4.2.6.8 and 6.1.1.4'

loop_
_geom_angle_atom_site_label_1
_geom_angle_atom_site_label_2
_geom_angle_atom_site_label_3
_geom_angle
C1 O2 C4 108.17(13)
C11 O3 C5 110.84(13)
C7 O4 H4 114(2)
C10 O5 C9 61.64(11)
O1 C1 O2 120.90(16)
O1 C1 C2 129.76(16)
O2 C1 C2 109.32(14)
C1 C2 H2 110.7
C1 C2 C3 98.15(13)
C1 C2 C7 109.20(13)
C3 C2 H2 110.7
C7 C2 H2 110.7
C7 C2 C3 116.75(14)
C2 C3 H3 103.6
C4 C3 C2 97.45(13)
C4 C3 H3 103.6
C4 C3 C12 120.28(15)
C12 C3 C2 125.59(16)
C12 C3 H3 103.6
O2 C4 C3 101.73(13)
O2 C4 H4A 111.0
O2 C4 C5 106.99(13)
C3 C4 H4A 111.0
C5 C4 C3 114.58(14)
C5 C4 H4A 111.0
O3 C5 C4 105.88(13)
O3 C5 H5 109.8
O3 C5 C6 105.92(13)
C4 C5 H5 109.8
C4 C5 C6 115.48(14)
C6 C5 H5 109.8
C5 C6 C7 117.04(14)
C10 C6 C5 100.21(14)
C10 C6 C7 103.04(13)
C10 C6 C16 111.82(14)
C16 C6 C5 111.20(14)
C16 C6 C7 112.50(14)
O4 C7 C2 103.90(14)
O4 C7 C6 115.30(14)
O4 C7 C8 112.35(14)
C2 C7 C6 111.36(14)
C2 C7 C8 110.45(14)
C8 C7 C6 103.65(13)
C7 C8 H8A 110.6
C7 C8 H8B 110.6
H8A C8 H8B 108.7
C9 C8 C7 105.92(14)
C9 C8 H8A 110.6
C9 C8 H8B 110.6
O5 C9 C8 112.95(15)
O5 C9 H9 120.9
O5 C9 C10 58.38(10)
C8 C9 H9 120.9
C10 C9 C8 106.72(14)
C10 C9 H9 120.9
O5 C10 C6 118.56(14)
O5 C10 C9 59.98(11)
O5 C10 C11 118.90(14)
C9 C10 C6 111.69(15)
C9 C10 C11 130.66(16)
C11 C10 C6 109.57(15)
O3 C11 C10 107.31(14)
O6 C11 O3 122.93(16)
O6 C11 C10 129.66(16)
C13 C12 C3 117.50(15)
C13 C12 C14 107.63(16)
C13 C12 C15 108.68(19)
C14 C12 C3 106.11(17)
C15 C12 C3 107.37(15)
C15 C12 C14 109.35(17)
C12 C13 H13A 109.5
C12 C13 H13B 109.5
C12 C13 H13C 109.5
H13A C13 H13B 109.5
H13A C13 H13C 109.5
H13B C13 H13C 109.5
C12 C14 H14A 109.5
C12 C14 H14B 109.5
C12 C14 H14C 109.5
H14A C14 H14B 109.5
H14A C14 H14C 109.5
H14B C14 H14C 109.5
C12 C15 H15A 109.5
C12 C15 H15B 109.5
C12 C15 H15C 109.5
H15A C15 H15B 109.5
H15A C15 H15C 109.5
H15B C15 H15C 109.5
C6 C16 H16A 109.5
C6 C16 H16B 109.5
C6 C16 H16C 109.5
H16A C16 H16B 109.5
H16A C16 H16C 109.5
H16B C16 H16C 109.5

loop_
_geom_bond_atom_site_label_1
_geom_bond_atom_site_label_2
_geom_bond_distance
O1 C1 1.208(2)
O2 C1 1.355(2)
O2 C4 1.470(2)
O3 C5 1.469(2)
O3 C11 1.364(2)
O4 H4 0.89(2)
O4 C7 1.413(2)
O5 C9 1.452(2)
O5 C10 1.428(2)
O6 C11 1.195(2)
C1 C2 1.515(2)
C2 H2 1.0000
C2 C3 1.552(2)
C2 C7 1.545(2)
C3 H3 1.0000
C3 C4 1.530(2)
C3 C12 1.552(2)
C4 H4A 1.0000
C4 C5 1.527(2)
C5 H5 1.0000
C5 C6 1.554(2)
C6 C7 1.591(2)
C6 C10 1.513(2)
C6 C16 1.529(2)
C7 C8 1.555(2)
C8 H8A 0.9900
C8 H8B 0.9900
C8 C9 1.515(2)
C9 H9 1.0000
C9 C10 1.476(2)
C10 C11 1.496(2)
C12 C13 1.533(3)
C12 C14 1.548(3)
C12 C15 1.533(3)
C13 H13A 0.9800
C13 H13B 0.9800
C13 H13C 0.9800
C14 H14A 0.9800
C14 H14B 0.9800
C14 H14C 0.9800
C15 H15A 0.9800
C15 H15B 0.9800
C15 H15C 0.9800
C16 H16A 0.9800
C16 H16B 0.9800
C16 H16C 0.9800
